data_4506000
loop_
_publ_author_name
'Niu, Dan'
'Yang, Jin'
'Guo, Jiao'
'Kan, Wei-Qiu'
'Song, Shu-Yan'
'Du, Peng'
'Ma, Jian-Fang'

_publ_section_title
;
 Syntheses, Structures, and Photoluminescent Properties of 12 New
 Metal--Organic Frameworks Constructed by a Flexible Dicarboxylate and
 Various N-Donor Ligands
;
_journal_issue 5
_journal_name_full 'Crystal Growth &amp; Design'
_journal_page_first 2397
_journal_paper_doi 10.1021/cg3000526
_journal_volume 12
_journal_year 2012
_chemical_formula_moiety 'C26 H23 Cd0.50 N3 O7'
_chemical_formula_sum 'C26 H23 Cd0.5 N3 O7'
_chemical_formula_weight 545.67
_chemical_name_systematic
;
 ?
;
_space_group_IT_number 2
_symmetry_cell_setting triclinic
_symmetry_space_group_name_Hall '-P 1'
_symmetry_space_group_name_H-M 'P -1'
_atom_sites_solution_hydrogens geom
_atom_sites_solution_primary direct
_atom_sites_solution_secondary difmap
_audit_creation_method SHELXL-97
_cell_angle_alpha 77.044(5)
_cell_angle_beta 72.448(5)
_cell_angle_gamma 85.341(5)
_cell_formula_units_Z 2
_cell_length_a 9.467(5)
_cell_length_b 10.099(5)
_cell_length_c 13.961(5)
_cell_measurement_reflns_used 4345
_cell_measurement_temperature 293(2)
_cell_measurement_theta_max 29.0922
_cell_measurement_theta_min 3.0787
_cell_volume 1240.1(10)
_computing_cell_refinement CrysAlis
_computing_data_collection 'CrysAlis (Oxford Diffraction, 2006)'
_computing_data_reduction CrysAlis
_computing_structure_refinement 'SHELXL-97 (Sheldrick, 1997)'
_computing_structure_solution 'SHELXS-97 (Sheldrick, 1997)'
_diffrn_ambient_temperature 293(2)
_diffrn_detector_area_resol_mean 10.0
_diffrn_measured_fraction_theta_full 0.997
_diffrn_measured_fraction_theta_max 0.997
_diffrn_measurement_device_type 'Oxford Diffraction Gemini R Ultra'
_diffrn_measurement_method '\w scan'
_diffrn_radiation_monochromator graphite
_diffrn_radiation_source 'fine-focus sealed tube'
_diffrn_radiation_type MoK\a
_diffrn_radiation_wavelength 0.71069
_diffrn_reflns_av_R_equivalents 0.0213
_diffrn_reflns_av_sigmaI/netI 0.0361
_diffrn_reflns_limit_h_max 11
_diffrn_reflns_limit_h_min -9
_diffrn_reflns_limit_k_max 11
_diffrn_reflns_limit_k_min -12
_diffrn_reflns_limit_l_max 16
_diffrn_reflns_limit_l_min -16
_diffrn_reflns_number 7858
_diffrn_reflns_theta_full 25.03
_diffrn_reflns_theta_max 25.03
_diffrn_reflns_theta_min 3.08
_exptl_absorpt_coefficient_mu 0.514
_exptl_absorpt_correction_T_max 0.9176
_exptl_absorpt_correction_T_min 0.9041
_exptl_absorpt_correction_type multi-scan
_exptl_crystal_colour colorless
_exptl_crystal_density_diffrn 1.461
_exptl_crystal_density_method 'not measured'
_exptl_crystal_description block
_exptl_crystal_F_000 560
_exptl_crystal_size_max 0.20
_exptl_crystal_size_mid 0.18
_exptl_crystal_size_min 0.17
_refine_diff_density_max 0.615
_refine_diff_density_min -0.374
_refine_diff_density_rms 0.058
_refine_ls_extinction_method none
_refine_ls_goodness_of_fit_ref 1.096
_refine_ls_hydrogen_treatment mixed
_refine_ls_matrix_type full
_refine_ls_number_parameters 348
_refine_ls_number_reflns 4361
_refine_ls_number_restraints 9
_refine_ls_restrained_S_all 1.097
_refine_ls_R_factor_all 0.0425
_refine_ls_R_factor_gt 0.0382
_refine_ls_shift/su_max 0.001
_refine_ls_shift/su_mean 0.000
_refine_ls_structure_factor_coef Fsqd
_refine_ls_weighting_details 'calc w=1/[\s^2^(Fo^2^)+(0.0544P)^2^+0.1832P] where P=(Fo^2^+2Fc^2^)/3'
_refine_ls_weighting_scheme calc
_refine_ls_wR_factor_gt 0.0959
_refine_ls_wR_factor_ref 0.0994
_reflns_number_gt 4054
_reflns_number_total 4361
_reflns_threshold_expression >2\s(I)
_cod_data_source_file cg3000526_si_002.cif
_cod_data_source_block Compound-10
_cod_original_sg_symbol_Hall -p1
_cod_original_sg_symbol_H-M p-1
_cod_original_formula_sum 'C26 H23 Cd0.50 N3 O7'
_cod_database_code 4506000

loop_
_symmetry_equiv_pos_as_xyz
'x, y, z'
'-x, -y, -z'

loop_
_atom_site_label
_atom_site_type_symbol
_atom_site_fract_x
_atom_site_fract_y
_atom_site_fract_z
_atom_site_U_iso_or_equiv
_atom_site_adp_type
_atom_site_occupancy
_atom_site_symmetry_multiplicity
_atom_site_calc_flag
_atom_site_refinement_flags
Cd1 Cd 0.0000 0.0000 0.0000 0.04108(13) Uani 1 2 d S
C1 C -0.0374(3) 0.2254(3) 0.1320(2) 0.0408(6) Uani 1 1 d .
C2 C 0.0135(3) 0.3308(3) 0.1751(2) 0.0395(6) Uani 1 1 d .
C3 C -0.0154(4) 0.4665(3) 0.1386(2) 0.0531(8) Uani 1 1 d .
H3 H -0.0708 0.4889 0.0922 0.064 Uiso 1 1 calc R
C4 C 0.0361(4) 0.5688(3) 0.1694(3) 0.0627(9) Uani 1 1 d .
H4 H 0.0160 0.6592 0.1438 0.075 Uiso 1 1 calc R
C5 C 0.1174(4) 0.5362(3) 0.2385(3) 0.0624(9) Uani 1 1 d .
H5 H 0.1553 0.6046 0.2581 0.075 Uiso 1 1 calc R
C6 C 0.1422(3) 0.4023(3) 0.2783(2) 0.0524(8) Uani 1 1 d .
H6 H 0.1945 0.3814 0.3266 0.063 Uiso 1 1 calc R
C7 C 0.0917(3) 0.2965(3) 0.2488(2) 0.0396(6) Uani 1 1 d .
C8 C 0.1146(3) 0.1538(3) 0.2999(2) 0.0397(6) Uani 1 1 d .
C9 C 0.2493(3) 0.1114(3) 0.3190(2) 0.0483(7) Uani 1 1 d .
H9 H 0.3280 0.1713 0.2946 0.058 Uiso 1 1 calc R
C10 C 0.2683(4) -0.0178(3) 0.3736(2) 0.0552(8) Uani 1 1 d .
H10 H 0.3585 -0.0428 0.3867 0.066 Uiso 1 1 calc R
C11 C 0.1540(4) -0.1103(3) 0.4089(2) 0.0497(7) Uani 1 1 d .
C12 C 0.0201(3) -0.0686(3) 0.3902(2) 0.0474(7) Uani 1 1 d .
H12 H -0.0578 -0.1293 0.4136 0.057 Uiso 1 1 calc R
C13 C -0.0002(3) 0.0614(3) 0.3373(2) 0.0415(6) Uani 1 1 d .
H13 H -0.0918 0.0871 0.3266 0.050 Uiso 1 1 calc R
C14 C 0.1687(4) -0.2493(3) 0.4708(2) 0.0608(9) Uani 1 1 d .
H14A H 0.1894 -0.2425 0.5335 0.073 Uiso 1 1 calc R
H14B H 0.0767 -0.2977 0.4895 0.073 Uiso 1 1 calc R
C15 C 0.3074(3) -0.4548(3) 0.4534(2) 0.0466(7) Uani 1 1 d .
C16 C 0.4181(3) -0.5237(3) 0.3924(2) 0.0477(7) Uani 1 1 d .
H16 H 0.4738 -0.4782 0.3281 0.057 Uiso 1 1 calc R
C17 C 0.4464(3) -0.6599(3) 0.4266(2) 0.0483(7) Uani 1 1 d .
C18 C 0.3633(4) -0.7287(3) 0.5224(3) 0.0596(8) Uani 1 1 d .
H18 H 0.3807 -0.8206 0.5454 0.072 Uiso 1 1 calc R
C19 C 0.2542(4) -0.6582(4) 0.5828(3) 0.0614(9) Uani 1 1 d .
H19 H 0.1987 -0.7033 0.6473 0.074 Uiso 1 1 calc R
C20 C 0.2260(4) -0.5222(3) 0.5495(2) 0.0548(8) Uani 1 1 d .
H20 H 0.1526 -0.4763 0.5914 0.066 Uiso 1 1 calc R
C21 C 0.5649(4) -0.7365(4) 0.3621(3) 0.0580(8) Uani 1 1 d .
C22 C -0.3349(3) 0.1369(4) 0.0221(2) 0.0556(8) Uani 1 1 d .
H22 H -0.3473 0.1444 0.0893 0.067 Uiso 1 1 calc R
C23 C -0.2469(3) 0.1021(3) -0.1254(2) 0.0502(7) Uani 1 1 d .
H23 H -0.1806 0.0783 -0.1834 0.060 Uiso 1 1 calc R
C24 C -0.5882(3) 0.2225(4) 0.0109(3) 0.0708(10) Uani 1 1 d .
H24A H -0.6149 0.2139 0.0848 0.085 Uiso 1 1 calc R
H24B H -0.6581 0.1703 -0.0035 0.085 Uiso 1 1 calc R
C25 C -0.6009(4) 0.3696(4) -0.0391(4) 0.0821(13) Uani 1 1 d .
C26 C -0.4944(7) 0.4868(10) -0.0550(6) 0.0546(19) Uani 0.50 1 d PU
C26' C -0.4950(9) 0.4270(8) 0.0158(11) 0.079(3) Uani 0.50 1 d P
N1 N -0.4385(3) 0.1656(3) -0.0248(2) 0.0546(7) Uani 1 1 d .
N2 N -0.3831(3) 0.1444(3) -0.1217(2) 0.0560(7) Uani 1 1 d .
N3 N -0.2117(2) 0.0962(2) -0.03837(18) 0.0441(6) Uani 1 1 d .
O1 O 0.0565(2) 0.1691(2) 0.07007(16) 0.0503(5) Uani 1 1 d .
O2 O -0.1729(2) 0.2000(3) 0.16025(19) 0.0672(7) Uani 1 1 d .
O3 O 0.2863(3) -0.3215(2) 0.41169(16) 0.0598(6) Uani 1 1 d .
O1W O -0.1413(3) -0.0911(3) 0.1693(2) 0.0633(6) Uiso 1 1 d .
H1A H -0.168(5) -0.018(5) 0.190(3) 0.095 Uiso 1 1 d .
H1B H -0.169(5) -0.139(4) 0.147(3) 0.095 Uiso 1 1 d .
O2W O -0.4174(3) -0.1973(4) 0.2405(2) 0.0912(9) Uani 1 1 d D
O4 O 0.6000(4) -0.8515(3) 0.3914(3) 0.1084(11) Uani 1 1 d .
O5 O 0.6256(3) -0.6652(3) 0.2708(2) 0.0829(8) Uani 1 1 d .
H5A H 0.6952 -0.7083 0.2403 0.124 Uiso 1 1 calc R
H2A H -0.400(6) -0.1068(19) 0.238(3) 0.124 Uiso 1 1 d D
H2B H -0.475(5) -0.227(4) 0.3061(16) 0.124 Uiso 1 1 d D

loop_
_atom_site_aniso_label
_atom_site_aniso_U_11
_atom_site_aniso_U_22
_atom_site_aniso_U_33
_atom_site_aniso_U_23
_atom_site_aniso_U_13
_atom_site_aniso_U_12
Cd1 0.03090(17) 0.0492(2) 0.04781(19) -0.01588(14) -0.01530(12) 0.00329(12)
C1 0.0385(15) 0.0487(16) 0.0399(15) -0.0156(13) -0.0160(12) 0.0085(12)
C2 0.0396(14) 0.0405(15) 0.0383(14) -0.0132(12) -0.0085(11) 0.0033(12)
C3 0.0594(19) 0.0490(18) 0.0482(17) -0.0082(14) -0.0157(14) 0.0088(14)
C4 0.078(2) 0.0345(16) 0.066(2) -0.0083(15) -0.0093(18) 0.0004(15)
C5 0.072(2) 0.0459(19) 0.071(2) -0.0184(17) -0.0158(18) -0.0148(16)
C6 0.0544(18) 0.0511(19) 0.0576(18) -0.0182(15) -0.0187(15) -0.0058(14)
C7 0.0395(14) 0.0420(15) 0.0397(14) -0.0152(12) -0.0104(12) 0.0001(12)
C8 0.0429(15) 0.0437(16) 0.0377(14) -0.0182(12) -0.0135(12) 0.0034(12)
C9 0.0466(16) 0.0518(18) 0.0530(17) -0.0151(14) -0.0216(14) 0.0010(13)
C10 0.0527(18) 0.062(2) 0.0573(19) -0.0164(16) -0.0253(15) 0.0120(15)
C11 0.064(2) 0.0484(17) 0.0377(15) -0.0165(13) -0.0146(14) 0.0146(15)
C12 0.0564(18) 0.0438(16) 0.0419(15) -0.0147(13) -0.0106(13) 0.0007(13)
C13 0.0454(15) 0.0421(16) 0.0425(15) -0.0156(13) -0.0175(12) 0.0049(12)
C14 0.076(2) 0.056(2) 0.0439(17) -0.0131(15) -0.0123(16) 0.0199(17)
C15 0.0533(17) 0.0438(17) 0.0432(16) -0.0104(13) -0.0148(13) 0.0017(13)
C16 0.0455(16) 0.0519(18) 0.0450(16) -0.0105(14) -0.0118(13) -0.0022(13)
C17 0.0441(16) 0.0494(18) 0.0577(18) -0.0142(15) -0.0224(14) 0.0018(13)
C18 0.060(2) 0.0486(18) 0.068(2) -0.0023(16) -0.0234(17) 0.0028(15)
C19 0.061(2) 0.060(2) 0.0539(19) -0.0006(16) -0.0107(16) -0.0007(16)
C20 0.0578(19) 0.057(2) 0.0448(17) -0.0088(15) -0.0108(14) 0.0054(15)
C21 0.0449(17) 0.054(2) 0.079(2) -0.0199(18) -0.0205(17) 0.0041(15)
C22 0.0393(16) 0.086(2) 0.0482(17) -0.0250(17) -0.0180(13) 0.0109(15)
C23 0.0487(17) 0.0577(19) 0.0495(17) -0.0197(15) -0.0182(14) 0.0072(14)
C24 0.0287(16) 0.106(3) 0.073(2) -0.016(2) -0.0119(15) 0.0074(17)
C25 0.048(2) 0.072(3) 0.129(4) -0.044(3) -0.017(2) 0.0074(18)
C26 0.051(3) 0.047(4) 0.052(4) 0.003(4) -0.008(3) 0.015(3)
C26' 0.055(4) 0.054(5) 0.136(10) -0.040(7) -0.029(5) 0.010(4)
N1 0.0318(12) 0.0772(19) 0.0557(16) -0.0133(14) -0.0160(11) 0.0039(12)
N2 0.0470(15) 0.0736(19) 0.0550(16) -0.0183(14) -0.0243(12) 0.0060(13)
N3 0.0369(12) 0.0527(14) 0.0513(14) -0.0224(12) -0.0187(11) 0.0063(10)
O1 0.0394(10) 0.0587(13) 0.0599(12) -0.0346(11) -0.0103(9) 0.0051(9)
O2 0.0401(12) 0.0930(18) 0.0861(16) -0.0586(15) -0.0177(11) 0.0079(11)
O3 0.0739(15) 0.0437(12) 0.0477(12) -0.0067(10) -0.0020(11) 0.0097(10)
O2W 0.0663(17) 0.132(3) 0.0717(17) -0.0060(17) -0.0209(14) -0.0216(18)
O4 0.096(2) 0.0677(19) 0.130(3) -0.0092(18) -0.0054(19) 0.0350(16)
O5 0.0801(19) 0.0758(17) 0.0777(18) -0.0262(15) -0.0009(14) 0.0285(14)

loop_
_atom_type_symbol
_atom_type_description
_atom_type_scat_dispersion_real
_atom_type_scat_dispersion_imag
_atom_type_scat_source
C C 0.0033 0.0016 'International Tables Vol C Tables 4.2.6.8 and 6.1.1.4'
H H 0.0000 0.0000 'International Tables Vol C Tables 4.2.6.8 and 6.1.1.4'
N N 0.0061 0.0033 'International Tables Vol C Tables 4.2.6.8 and 6.1.1.4'
O O 0.0106 0.0060 'International Tables Vol C Tables 4.2.6.8 and 6.1.1.4'
Cd Cd -0.8075 1.2024 'International Tables Vol C Tables 4.2.6.8 and 6.1.1.4'

loop_
_geom_angle_atom_site_label_1
_geom_angle_atom_site_label_2
_geom_angle_atom_site_label_3
_geom_angle
_geom_angle_site_symmetry_1
_geom_angle_site_symmetry_3
N3 Cd1 N3 180.00(12) . 2
N3 Cd1 O1 99.06(8) . .
N3 Cd1 O1 80.94(8) 2 .
N3 Cd1 O1 80.94(8) . 2
N3 Cd1 O1 99.06(8) 2 2
O1 Cd1 O1 180.00(8) . 2
N3 Cd1 O1W 89.78(9) . 2
N3 Cd1 O1W 90.22(9) 2 2
O1 Cd1 O1W 95.14(9) . 2
O1 Cd1 O1W 84.86(9) 2 2
N3 Cd1 O1W 90.22(9) . .
N3 Cd1 O1W 89.78(9) 2 .
O1 Cd1 O1W 84.86(9) . .
O1 Cd1 O1W 95.14(9) 2 .
O1W Cd1 O1W 180.00(17) 2 .
O1 C1 O2 123.4(3) . .
O1 C1 C2 118.4(2) . .
O2 C1 C2 118.2(2) . .
C3 C2 C7 119.3(3) . .
C3 C2 C1 118.2(3) . .
C7 C2 C1 122.5(2) . .
C4 C3 C2 121.5(3) . .
C4 C3 H3 119.3 . .
C2 C3 H3 119.3 . .
C5 C4 C3 119.6(3) . .
C5 C4 H4 120.2 . .
C3 C4 H4 120.2 . .
C6 C5 C4 119.6(3) . .
C6 C5 H5 120.2 . .
C4 C5 H5 120.2 . .
C5 C6 C7 122.2(3) . .
C5 C6 H6 118.9 . .
C7 C6 H6 118.9 . .
C6 C7 C2 117.7(3) . .
C6 C7 C8 119.2(3) . .
C2 C7 C8 122.9(2) . .
C13 C8 C9 117.6(3) . .
C13 C8 C7 121.4(2) . .
C9 C8 C7 120.8(2) . .
C10 C9 C8 121.4(3) . .
C10 C9 H9 119.3 . .
C8 C9 H9 119.3 . .
C9 C10 C11 120.6(3) . .
C9 C10 H10 119.7 . .
C11 C10 H10 119.7 . .
C12 C11 C10 118.2(3) . .
C12 C11 C14 119.6(3) . .
C10 C11 C14 122.1(3) . .
C11 C12 C13 121.4(3) . .
C11 C12 H12 119.3 . .
C13 C12 H12 119.3 . .
C12 C13 C8 120.8(3) . .
C12 C13 H13 119.6 . .
C8 C13 H13 119.6 . .
O3 C14 C11 109.3(2) . .
O3 C14 H14A 109.8 . .
C11 C14 H14A 109.8 . .
O3 C14 H14B 109.8 . .
C11 C14 H14B 109.8 . .
H14A C14 H14B 108.3 . .
O3 C15 C20 124.5(3) . .
O3 C15 C16 115.8(3) . .
C20 C15 C16 119.7(3) . .
C17 C16 C15 120.4(3) . .
C17 C16 H16 119.8 . .
C15 C16 H16 119.8 . .
C16 C17 C18 120.2(3) . .
C16 C17 C21 121.4(3) . .
C18 C17 C21 118.5(3) . .
C19 C18 C17 118.8(3) . .
C19 C18 H18 120.6 . .
C17 C18 H18 120.6 . .
C20 C19 C18 121.4(3) . .
C20 C19 H19 119.3 . .
C18 C19 H19 119.3 . .
C19 C20 C15 119.6(3) . .
C19 C20 H20 120.2 . .
C15 C20 H20 120.2 . .
O4 C21 O5 123.6(3) . .
O4 C21 C17 123.5(3) . .
O5 C21 C17 112.9(3) . .
N3 C22 N1 111.2(3) . .
N3 C22 H22 124.4 . .
N1 C22 H22 124.4 . .
N2 C23 N3 114.3(3) . .
N2 C23 H23 122.8 . .
N3 C23 H23 122.8 . .
N1 C24 C25 112.7(3) . .
N1 C24 H24A 109.0 . .
C25 C24 H24A 109.0 . .
N1 C24 H24B 109.0 . .
C25 C24 H24B 109.0 . .
H24A C24 H24B 107.8 . .
C24 C25 C26 128.0(4) . .
C24 C25 C26' 95.7(5) . .
C26 C25 C26' 37.8(4) . .
C26' C26 C26' 84.6(11) . 2_465
C26' C26 C25 75.7(8) . .
C26' C26 C25 131.6(7) 2_465 .
C26' C26 C26 44.1(6) . 2_465
C26' C26 C26 40.5(7) 2_465 2_465
C25 C26 C26 107.6(7) . 2_465
C26 C26' C26 95.4(11) . 2_465
C26 C26' C26' 49.9(8) . 2_465
C26 C26' C26' 45.5(6) 2_465 2_465
C26 C26' C25 66.6(9) . .
C26 C26' C25 133.5(8) 2_465 .
C26' C26' C25 104.1(11) 2_465 .
C22 N1 N2 108.9(2) . .
C22 N1 C24 129.6(3) . .
N2 N1 C24 121.3(3) . .
C23 N2 N1 102.8(2) . .
C22 N3 C23 102.7(2) . .
C22 N3 Cd1 129.7(2) . .
C23 N3 Cd1 126.80(19) . .
C1 O1 Cd1 123.26(17) . .
C15 O3 C14 117.1(2) . .
Cd1 O1W H1A 99(3) . .
Cd1 O1W H1B 86(3) . .
H1A O1W H1B 140(5) . .
H2A O2W H2B 103.4(15) . .
C21 O5 H5A 109.5 . .

loop_
_geom_bond_atom_site_label_1
_geom_bond_atom_site_label_2
_geom_bond_distance
_geom_bond_site_symmetry_2
Cd1 N3 2.312(2) .
Cd1 N3 2.312(2) 2
Cd1 O1 2.318(2) .
Cd1 O1 2.318(2) 2
Cd1 O1W 2.354(3) 2
Cd1 O1W 2.354(3) .
C1 O1 1.240(3) .
C1 O2 1.253(3) .
C1 C2 1.508(4) .
C2 C3 1.387(4) .
C2 C7 1.408(4) .
C3 C4 1.378(5) .
C3 H3 0.9300 .
C4 C5 1.377(5) .
C4 H4 0.9300 .
C5 C6 1.373(5) .
C5 H5 0.9300 .
C6 C7 1.392(4) .
C6 H6 0.9300 .
C7 C8 1.488(4) .
C8 C13 1.389(4) .
C8 C9 1.396(4) .
C9 C10 1.383(5) .
C9 H9 0.9300 .
C10 C11 1.387(5) .
C10 H10 0.9300 .
C11 C12 1.384(5) .
C11 C14 1.494(5) .
C12 C13 1.384(4) .
C12 H12 0.9300 .
C13 H13 0.9300 .
C14 O3 1.427(4) .
C14 H14A 0.9700 .
C14 H14B 0.9700 .
C15 O3 1.366(4) .
C15 C20 1.382(4) .
C15 C16 1.385(4) .
C16 C17 1.383(4) .
C16 H16 0.9300 .
C17 C18 1.388(5) .
C17 C21 1.494(5) .
C18 C19 1.382(5) .
C18 H18 0.9300 .
C19 C20 1.379(5) .
C19 H19 0.9300 .
C20 H20 0.9300 .
C21 O4 1.197(4) .
C21 O5 1.299(4) .
C22 N3 1.313(4) .
C22 N1 1.316(4) .
C22 H22 0.9300 .
C23 N2 1.314(4) .
C23 N3 1.341(4) .
C23 H23 0.9300 .
C24 N1 1.469(4) .
C24 C25 1.505(6) .
C24 H24A 0.9700 .
C24 H24B 0.9700 .
C25 C26 1.552(10) .
C25 C26' 1.638(11) .
C26 C26' 1.036(11) .
C26 C26' 1.111(10) 2_465
C26 C26 1.589(16) 2_465
C26' C26 1.111(10) 2_465
C26' C26' 1.446(17) 2_465
N1 N2 1.354(4) .
O1W H1A 0.84(5) .
O1W H1B 0.74(5) .
O2W H2A 0.934(10) .
O2W H2B 0.909(10) .
O5 H5A 0.8200 .

loop_
_geom_torsion_atom_site_label_1
_geom_torsion_atom_site_label_2
_geom_torsion_atom_site_label_3
_geom_torsion_atom_site_label_4
_geom_torsion
_geom_torsion_site_symmetry_1
_geom_torsion_site_symmetry_4
O1 C1 C2 C3 105.2(3) . .
O2 C1 C2 C3 -74.4(4) . .
O1 C1 C2 C7 -73.3(4) . .
O2 C1 C2 C7 107.1(3) . .
C7 C2 C3 C4 2.8(4) . .
C1 C2 C3 C4 -175.7(3) . .
C2 C3 C4 C5 -0.4(5) . .
C3 C4 C5 C6 -2.1(5) . .
C4 C5 C6 C7 2.1(5) . .
C5 C6 C7 C2 0.4(4) . .
C5 C6 C7 C8 -176.2(3) . .
C3 C2 C7 C6 -2.7(4) . .
C1 C2 C7 C6 175.8(2) . .
C3 C2 C7 C8 173.7(3) . .
C1 C2 C7 C8 -7.8(4) . .
C6 C7 C8 C13 131.9(3) . .
C2 C7 C8 C13 -44.5(4) . .
C6 C7 C8 C9 -43.0(4) . .
C2 C7 C8 C9 140.6(3) . .
C13 C8 C9 C10 -0.2(4) . .
C7 C8 C9 C10 174.8(3) . .
C8 C9 C10 C11 1.5(5) . .
C9 C10 C11 C12 -1.5(4) . .
C9 C10 C11 C14 -178.1(3) . .
C10 C11 C12 C13 0.3(4) . .
C14 C11 C12 C13 177.0(3) . .
C11 C12 C13 C8 1.0(4) . .
C9 C8 C13 C12 -1.0(4) . .
C7 C8 C13 C12 -176.0(2) . .
C12 C11 C14 O3 122.6(3) . .
C10 C11 C14 O3 -60.8(4) . .
O3 C15 C16 C17 -178.7(3) . .
C20 C15 C16 C17 0.7(4) . .
C15 C16 C17 C18 0.3(4) . .
C15 C16 C17 C21 179.8(3) . .
C16 C17 C18 C19 -1.0(5) . .
C21 C17 C18 C19 179.5(3) . .
C17 C18 C19 C20 0.6(5) . .
C18 C19 C20 C15 0.4(5) . .
O3 C15 C20 C19 178.2(3) . .
C16 C15 C20 C19 -1.1(5) . .
C16 C17 C21 O4 174.6(4) . .
C18 C17 C21 O4 -5.9(5) . .
C16 C17 C21 O5 -5.5(4) . .
C18 C17 C21 O5 174.0(3) . .
N1 C24 C25 C26 -46.4(7) . .
N1 C24 C25 C26' -67.9(5) . .
C24 C25 C26 C26' -36.6(10) . .
C24 C25 C26 C26' -105.7(15) . 2_465
C26' C25 C26 C26' -69.1(14) . 2_465
C24 C25 C26 C26 -67.4(9) . 2_465
C26' C25 C26 C26 -30.8(6) . 2_465
C26' C26 C26' C26 0.0 2_465 2_465
C25 C26 C26' C26 -135.4(6) . 2_465
C25 C26 C26' C26' -135.4(6) . 2_465
C26 C26 C26' C26' 0.000(2) 2_465 2_465
C26' C26 C26' C25 135.4(6) 2_465 .
C26 C26 C26' C25 135.4(6) 2_465 .
C24 C25 C26' C26 151.9(8) . .
C24 C25 C26' C26 -133.8(17) . 2_465
C26 C25 C26' C26 74.4(15) . 2_465
C24 C25 C26' C26' -174.5(10) . 2_465
C26 C25 C26' C26' 33.6(7) . 2_465
N3 C22 N1 N2 -0.4(4) . .
N3 C22 N1 C24 -175.5(3) . .
C25 C24 N1 C22 105.0(4) . .
C25 C24 N1 N2 -69.6(4) . .
N3 C23 N2 N1 -0.6(4) . .
C22 N1 N2 C23 0.6(4) . .
C24 N1 N2 C23 176.2(3) . .
N1 C22 N3 C23 0.1(4) . .
N1 C22 N3 Cd1 -169.7(2) . .
N2 C23 N3 C22 0.3(4) . .
N2 C23 N3 Cd1 170.5(2) . .
N3 Cd1 N3 C22 117(60) 2 .
O1 Cd1 N3 C22 -56.7(3) . .
O1 Cd1 N3 C22 123.3(3) 2 .
O1W Cd1 N3 C22 -151.9(3) 2 .
O1W Cd1 N3 C22 28.1(3) . .
N3 Cd1 N3 C23 -51(60) 2 .
O1 Cd1 N3 C23 135.7(2) . .
O1 Cd1 N3 C23 -44.3(2) 2 .
O1W Cd1 N3 C23 40.6(2) 2 .
O1W Cd1 N3 C23 -139.4(2) . .
O2 C1 O1 Cd1 -2.5(4) . .
C2 C1 O1 Cd1 177.92(18) . .
N3 Cd1 O1 C1 44.2(2) . .
N3 Cd1 O1 C1 -135.8(2) 2 .
O1 Cd1 O1 C1 33(100) 2 .
O1W Cd1 O1 C1 134.8(2) 2 .
O1W Cd1 O1 C1 -45.2(2) . .
C20 C15 O3 C14 -2.1(5) . .
C16 C15 O3 C14 177.3(3) . .
C11 C14 O3 C15 -174.7(3) . .
